data_4020432
loop_
_publ_author_name
'Stephen Hanessian'
'Yihua Hou'
'Malken Bayrakdarian'
'Marina Tintelnot-Blomley'

_publ_section_title
;
 Stereoselective Synthesis of Constrained Oxacyclic Hydroxyethylene
 Isosteres of Aspartic Protease Inhibitors: Aldol and Mukaiyama Aldol
 Methodologies for Branched Tetrahydrofuran 2-Carboxylic Acids
;
_journal_name_full 'Journal of Organic Chemistry'
_journal_page_first 6735
_journal_page_last 6745
_journal_paper_doi 10.1021/jo050749y
_journal_volume 70
_journal_year 2005
_chemical_absolute_configuration rmad
_chemical_formula_sum 'C27 H29 N O3'
_chemical_formula_weight 415.51
_space_group_IT_number 4
_symmetry_cell_setting monoclinic
_symmetry_space_group_name_Hall 'P 2yb'
_symmetry_space_group_name_H-M 'P 1 21 1'
_cell_angle_alpha 90.00
_cell_angle_beta 91.3850(10)
_cell_angle_gamma 90.00
_cell_formula_units_Z 2
_cell_length_a 10.9502(2)
_cell_length_b 9.0380(2)
_cell_length_c 11.4961(2)
_cell_measurement_temperature 100(2)
_cell_volume 1137.41(4)
_diffrn_ambient_temperature 100(2)
_exptl_crystal_density_diffrn 1.213
_cod_depositor_comments
;
The following automatic conversions were performed:
'_symmetry_cell_setting' value 'Monoclinic' changed to 'monoclinic'
according to '/home/saulius/struct/CIF-dictionaries/cif_core.dic'
dictionary named 'cif_core.dic' version 2.4.1 from
2010-06-29.

'_geom_bond_publ_flag' value 'Y' changed to 'y' according to
'/home/saulius/struct/CIF-dictionaries/cif_core.dic' dictionary named
'cif_core.dic' version 2.4.1 from 2010-06-29 (34 times).

Automatic conversion script
Id: cif_fix_enum 1527 2010-12-29 10:47:43Z saulius 
;
_cod_original_sg_symbol_H-M 'P 21'
_cod_database_code 4020432

loop_
_symmetry_equiv_pos_as_xyz
'x, y, z'
'-x, y+1/2, -z'

loop_
_atom_site_label
_atom_site_type_symbol
_atom_site_fract_x
_atom_site_fract_y
_atom_site_fract_z
_atom_site_U_iso_or_equiv
_atom_site_adp_type
_atom_site_occupancy
_atom_site_symmetry_multiplicity
_atom_site_calc_flag
_atom_site_refinement_flags
_atom_site_disorder_assembly
_atom_site_disorder_group
O1 O 1.19242(15) 0.4333(2) 0.87154(16) 0.0348(4) Uani 1 1 d . . .
O2 O 1.12720(17) 0.3198(2) 0.70924(16) 0.0391(4) Uani 1 1 d . . .
O3 O 0.94568(15) 0.2905(2) 0.97630(17) 0.0313(4) Uani 1 1 d . . .
H3 H 0.8823 0.2639 1.0104 0.047 Uiso 1 1 calc R . .
N1 N 0.74524(16) 0.4138(2) 1.04735(15) 0.0215(4) Uani 1 1 d . . .
C1 C 1.1098(2) 0.4020(3) 0.8062(2) 0.0290(5) Uani 1 1 d . . .
C2 C 0.9764(2) 0.4451(3) 0.8131(2) 0.0346(6) Uani 1 1 d . . .
H2 H 0.9657 0.5480 0.7825 0.041 Uiso 1 1 calc R . .
C3 C 0.9144(3) 0.3366(6) 0.7282(3) 0.0665(13) Uani 1 1 d . . .
H3A H 0.8884 0.2456 0.7686 0.080 Uiso 1 1 calc R . .
H3B H 0.8424 0.3822 0.6887 0.080 Uiso 1 1 calc R . .
C4 C 1.0131(3) 0.3038(6) 0.6432(3) 0.0589(10) Uani 1 1 d . . .
H4A H 1.0045 0.2020 0.6122 0.071 Uiso 1 1 calc R . .
H4B H 1.0095 0.3744 0.5773 0.071 Uiso 1 1 calc R . .
C5 C 0.93126(19) 0.4389(3) 0.93646(18) 0.0218(4) Uani 1 1 d . . .
H5 H 0.9823 0.5060 0.9868 0.026 Uiso 1 1 calc R . .
C6 C 0.79547(19) 0.4850(2) 0.94383(18) 0.0214(5) Uani 1 1 d . . .
H6 H 0.7521 0.4405 0.8747 0.026 Uiso 1 1 calc R . .
C7 C 0.7749(2) 0.6538(3) 0.93645(18) 0.0241(5) Uani 1 1 d . . .
H7A H 0.6977 0.6782 0.9753 0.029 Uiso 1 1 calc R . .
H7B H 0.8421 0.7042 0.9798 0.029 Uiso 1 1 calc R . .
C8 C 0.7686(2) 0.7140(3) 0.8132(2) 0.0257(5) Uani 1 1 d . . .
C9 C 0.8616(2) 0.8018(3) 0.7705(2) 0.0301(5) Uani 1 1 d . . .
H9 H 0.9304 0.8247 0.8192 0.036 Uiso 1 1 calc R . .
C10 C 0.8554(3) 0.8563(3) 0.6582(2) 0.0410(6) Uani 1 1 d . . .
H10 H 0.9201 0.9154 0.6303 0.049 Uiso 1 1 calc R . .
C11 C 0.7554(3) 0.8254(3) 0.5858(2) 0.0432(7) Uani 1 1 d . . .
H11 H 0.7517 0.8623 0.5084 0.052 Uiso 1 1 calc R . .
C12 C 0.6613(3) 0.7402(3) 0.6277(2) 0.0397(7) Uani 1 1 d . . .
H12 H 0.5918 0.7201 0.5792 0.048 Uiso 1 1 calc R . .
C13 C 0.6676(2) 0.6836(3) 0.7405(2) 0.0306(5) Uani 1 1 d . . .
H13 H 0.6028 0.6241 0.7680 0.037 Uiso 1 1 calc R . .
C14 C 0.7801(2) 0.4923(3) 1.15594(19) 0.0250(5) Uani 1 1 d . . .
H14A H 0.7314 0.5843 1.1611 0.030 Uiso 1 1 calc R . .
H14B H 0.8673 0.5207 1.1530 0.030 Uiso 1 1 calc R . .
C15 C 0.7605(2) 0.3999(3) 1.26459(19) 0.0259(5) Uani 1 1 d . . .
C16 C 0.7580(3) 0.2468(3) 1.2619(2) 0.0350(6) Uani 1 1 d . . .
H16 H 0.7689 0.1967 1.1903 0.042 Uiso 1 1 calc R . .
C17 C 0.7397(3) 0.1647(3) 1.3631(2) 0.0406(7) Uani 1 1 d . . .
H17 H 0.7390 0.0596 1.3602 0.049 Uiso 1 1 calc R . .
C18 C 0.7224(3) 0.2375(3) 1.4681(2) 0.0375(6) Uani 1 1 d . . .
H18 H 0.7098 0.1826 1.5372 0.045 Uiso 1 1 calc R . .
C19 C 0.7237(3) 0.3901(3) 1.4709(2) 0.0340(6) Uani 1 1 d . . .
H19 H 0.7110 0.4403 1.5422 0.041 Uiso 1 1 calc R . .
C20 C 0.7434(2) 0.4711(3) 1.3701(2) 0.0298(5) Uani 1 1 d . . .
H20 H 0.7452 0.5761 1.3734 0.036 Uiso 1 1 calc R . .
C21 C 0.6117(2) 0.3921(3) 1.0373(2) 0.0258(5) Uani 1 1 d . . .
H21A H 0.5708 0.4895 1.0300 0.031 Uiso 1 1 calc R . .
H21B H 0.5825 0.3435 1.1086 0.031 Uiso 1 1 calc R . .
C22 C 0.57810(19) 0.2975(3) 0.93207(19) 0.0234(4) Uani 1 1 d . . .
C23 C 0.63965(19) 0.1655(3) 0.91060(19) 0.0240(5) Uani 1 1 d . . .
H23 H 0.6987 0.1297 0.9656 0.029 Uiso 1 1 calc R . .
C24 C 0.6149(2) 0.0858(3) 0.8090(2) 0.0280(5) Uani 1 1 d . . .
H24 H 0.6587 -0.0026 0.7939 0.034 Uiso 1 1 calc R . .
C25 C 0.5269(2) 0.1349(3) 0.7303(2) 0.0308(5) Uani 1 1 d . . .
H25 H 0.5112 0.0814 0.6604 0.037 Uiso 1 1 calc R . .
C26 C 0.4612(2) 0.2628(3) 0.7533(2) 0.0333(6) Uani 1 1 d . . .
H26 H 0.3982 0.2945 0.7007 0.040 Uiso 1 1 calc R . .
C27 C 0.4879(2) 0.3444(3) 0.8535(2) 0.0294(5) Uani 1 1 d . . .
H27 H 0.4441 0.4329 0.8683 0.035 Uiso 1 1 calc R . .

loop_
_atom_site_aniso_label
_atom_site_aniso_U_11
_atom_site_aniso_U_22
_atom_site_aniso_U_33
_atom_site_aniso_U_23
_atom_site_aniso_U_13
_atom_site_aniso_U_12
O1 0.0265(8) 0.0335(11) 0.0446(10) 0.0092(8) 0.0053(7) 0.0011(7)
O2 0.0369(9) 0.0400(11) 0.0410(10) -0.0025(9) 0.0108(7) 0.0076(8)
O3 0.0255(8) 0.0205(9) 0.0480(10) 0.0071(8) 0.0056(7) 0.0027(7)
N1 0.0272(9) 0.0178(10) 0.0198(9) -0.0011(7) 0.0025(7) 0.0002(7)
C1 0.0285(11) 0.0276(13) 0.0312(12) 0.0135(10) 0.0094(9) 0.0054(9)
C2 0.0306(12) 0.0480(17) 0.0254(12) 0.0074(11) 0.0047(9) 0.0156(11)
C3 0.0374(15) 0.134(4) 0.0280(14) -0.031(2) -0.0043(11) 0.0133(19)
C4 0.0427(16) 0.091(3) 0.0429(17) -0.0216(19) 0.0040(12) 0.0087(18)
C5 0.0234(10) 0.0199(11) 0.0220(10) -0.0012(8) -0.0009(7) 0.0015(8)
C6 0.0241(10) 0.0207(12) 0.0196(10) -0.0013(8) 0.0007(8) 0.0022(8)
C7 0.0287(11) 0.0208(12) 0.0227(10) -0.0010(9) 0.0011(8) 0.0017(9)
C8 0.0316(12) 0.0190(11) 0.0266(11) -0.0019(8) 0.0007(9) 0.0046(9)
C9 0.0361(12) 0.0224(12) 0.0320(12) 0.0002(10) 0.0018(9) 0.0000(10)
C10 0.0602(17) 0.0276(14) 0.0358(14) 0.0050(11) 0.0149(12) -0.0013(12)
C11 0.076(2) 0.0283(15) 0.0253(12) 0.0049(11) 0.0040(12) 0.0112(14)
C12 0.0626(18) 0.0264(13) 0.0295(13) -0.0045(10) -0.0144(12) 0.0060(12)
C13 0.0367(13) 0.0214(12) 0.0335(12) -0.0029(9) -0.0052(10) 0.0001(10)
C14 0.0339(11) 0.0199(11) 0.0211(11) -0.0015(8) -0.0005(8) 0.0021(9)
C15 0.0317(11) 0.0239(12) 0.0220(11) 0.0006(9) 0.0018(8) 0.0029(9)
C16 0.0586(17) 0.0246(13) 0.0223(11) 0.0014(10) 0.0092(10) 0.0054(11)
C17 0.0699(19) 0.0222(13) 0.0302(13) 0.0035(10) 0.0106(12) 0.0034(12)
C18 0.0517(16) 0.0381(15) 0.0232(12) 0.0063(11) 0.0065(10) 0.0066(12)
C19 0.0498(15) 0.0341(14) 0.0181(11) -0.0029(9) -0.0017(10) 0.0099(11)
C20 0.0386(13) 0.0254(13) 0.0252(12) -0.0012(9) -0.0044(9) 0.0063(10)
C21 0.0275(11) 0.0233(12) 0.0269(11) -0.0028(9) 0.0057(8) 0.0016(9)
C22 0.0211(9) 0.0219(12) 0.0274(11) -0.0009(9) 0.0055(8) -0.0012(8)
C23 0.0211(10) 0.0242(12) 0.0269(10) -0.0008(9) 0.0020(8) -0.0018(8)
C24 0.0263(11) 0.0237(12) 0.0342(12) -0.0052(9) 0.0087(9) -0.0032(9)
C25 0.0306(12) 0.0342(14) 0.0279(11) -0.0067(10) 0.0043(9) -0.0086(10)
C26 0.0277(11) 0.0354(15) 0.0365(13) 0.0011(10) -0.0055(9) -0.0019(10)
C27 0.0230(11) 0.0263(13) 0.0390(13) 0.0001(10) 0.0018(9) 0.0001(9)

loop_
_geom_bond_atom_site_label_1
_geom_bond_atom_site_label_2
_geom_bond_site_symmetry_1
_geom_bond_site_symmetry_2
_geom_bond_distance
_geom_bond_publ_flag
O1 C1 . . 1.195(3) y
O2 C1 . . 1.357(3) y
O2 C4 . . 1.454(4) y
O3 C5 . . 1.424(3) y
O3 H3 . . 0.84 ?
N1 C6 . . 1.471(3) y
N1 C21 . . 1.477(3) y
N1 C14 . . 1.478(3) y
C1 C2 . . 1.517(3) y
C2 C5 . . 1.514(3) y
C2 C3 . . 1.531(5) y
C2 H2 . . 1 ?
C3 C4 . . 1.504(4) y
C3 H3a . . 0.99 ?
C3 H3b . . 0.99 ?
C4 H4a . . 0.99 ?
C4 H4b . . 0.99 ?
C5 C6 . . 1.549(3) y
C5 H5 . . 1 ?
C6 C7 . . 1.544(3) y
C6 H6 . . 1 ?
C7 C8 . . 1.517(3) y
C7 H7a . . 0.99 ?
C7 H7b . . 0.99 ?
C8 C9 . . 1.391(4) y
C8 C13 . . 1.398(3) y
C9 C10 . . 1.382(4) y
C9 H9 . . 0.95 ?
C10 C11 . . 1.387(4) y
C10 H10 . . 0.95 ?
C11 C12 . . 1.382(5) y
C11 H11 . . 0.95 ?
C12 C13 . . 1.394(4) y
C12 H12 . . 0.95 ?
C13 H13 . . 0.95 ?
C14 C15 . . 1.522(3) y
C14 H14a . . 0.99 ?
C14 H14b . . 0.99 ?
C15 C16 . . 1.384(4) y
C15 C20 . . 1.389(3) y
C16 C17 . . 1.398(4) y
C16 H16 . . 0.95 ?
C17 C18 . . 1.392(4) y
C17 H17 . . 0.95 ?
C18 C19 . . 1.380(4) y
C18 H18 . . 0.95 ?
C19 C20 . . 1.392(4) y
C19 H19 . . 0.95 ?
C20 H20 . . 0.95 ?
C21 C22 . . 1.519(3) y
C21 H21a . . 0.99 ?
C21 H21b . . 0.99 ?
C22 C27 . . 1.388(3) y
C22 C23 . . 1.396(3) y
C23 C24 . . 1.393(3) y
C23 H23 . . 0.95 ?
C24 C25 . . 1.379(4) y
C24 H24 . . 0.95 ?
C25 C26 . . 1.390(4) y
C25 H25 . . 0.95 ?
C26 C27 . . 1.394(4) y
C26 H26 . . 0.95 ?
C27 H27 . . 0.95 ?

loop_
_cod_related_entry_id
_cod_related_entry_database
_cod_related_entry_code
1 ChemSpider 9329351
